data_1503429
loop_
_publ_author_name
'Dogutan, Dilek K.'
'Bediako, D. Kwabena'
'Teets, Thomas S.'
'Schwalbe, Matthias'
'Nocera, Daniel G.'

_publ_section_title
;
 Efficient synthesis of hangman porphyrins.
;
_journal_issue 5
_journal_name_full 'Organic letters'
_journal_page_first 1036
_journal_page_last 1039
_journal_paper_doi 10.1021/ol902947h
_journal_volume 12
_journal_year 2010
_chemical_formula_sum 'C44 H10 F20 N4'
_chemical_formula_weight 974.56
_chemical_name_systematic
; 
 ? 
;
_space_group_IT_number 2
_symmetry_cell_setting triclinic
_symmetry_space_group_name_Hall '-P 1'
_symmetry_space_group_name_H-M 'P -1'
_atom_sites_solution_hydrogens geom
_atom_sites_solution_primary direct
_atom_sites_solution_secondary difmap
_audit_creation_method SHELXL-97
_cell_angle_alpha 89.899(3)
_cell_angle_beta 88.145(3)
_cell_angle_gamma 87.412(3)
_cell_formula_units_Z 3
_cell_length_a 13.3905(7)
_cell_length_b 14.3534(7)
_cell_length_c 14.7139(7)
_cell_measurement_reflns_used 3025
_cell_measurement_temperature 100(2)
_cell_measurement_theta_max 62.64
_cell_measurement_theta_min 3.00
_cell_volume 2823.6(2)
_computing_cell_refinement 'Bruker SAINT'
_computing_data_collection 'Bruker APEX2'
_computing_data_reduction 'Bruker SAINT'
_computing_molecular_graphics 'Bruker SHELXTL'
_computing_publication_material 'Bruker SHELXTL'
_computing_structure_refinement 'SHELXL-97 (Sheldrick, 2008)'
_computing_structure_solution 'SHELXS-97 (Sheldrick, 2008)'
_diffrn_ambient_temperature 100(2)
_diffrn_measured_fraction_theta_full 0.999
_diffrn_measured_fraction_theta_max 0.916
_diffrn_measurement_device_type 'Bruker APEX-II CCD'
_diffrn_measurement_method '\f and \w scans'
_diffrn_radiation_monochromator graphite
_diffrn_radiation_source 'fine-focus sealed tube'
_diffrn_radiation_type CuK\a
_diffrn_radiation_wavelength 1.54178
_diffrn_reflns_av_R_equivalents 0.0000
_diffrn_reflns_av_sigmaI/netI 0.0479
_diffrn_reflns_limit_h_max 15
_diffrn_reflns_limit_h_min -15
_diffrn_reflns_limit_k_max 16
_diffrn_reflns_limit_k_min -16
_diffrn_reflns_limit_l_max 16
_diffrn_reflns_limit_l_min 0
_diffrn_reflns_number 9510
_diffrn_reflns_theta_full 25.00
_diffrn_reflns_theta_max 63.14
_diffrn_reflns_theta_min 3.00
_exptl_absorpt_coefficient_mu 1.553
_exptl_absorpt_correction_T_max 0.7465
_exptl_absorpt_correction_T_min 0.5755
_exptl_absorpt_correction_type multi-scan
_exptl_absorpt_process_details sadabs
_exptl_crystal_colour purple
_exptl_crystal_density_diffrn 1.719
_exptl_crystal_density_method 'not measured'
_exptl_crystal_description block
_exptl_crystal_F_000 1446
_exptl_crystal_size_max 0.40
_exptl_crystal_size_mid 0.30
_exptl_crystal_size_min 0.20
_refine_diff_density_max 0.554
_refine_diff_density_min -0.367
_refine_diff_density_rms 0.091
_refine_ls_extinction_method none
_refine_ls_goodness_of_fit_ref 1.060
_refine_ls_hydrogen_treatment mixed
_refine_ls_matrix_type full
_refine_ls_number_parameters 928
_refine_ls_number_reflns 9510
_refine_ls_number_restraints 3
_refine_ls_restrained_S_all 1.060
_refine_ls_R_factor_all 0.1109
_refine_ls_R_factor_gt 0.0854
_refine_ls_shift/su_max 0.000
_refine_ls_shift/su_mean 0.000
_refine_ls_structure_factor_coef Fsqd
_refine_ls_weighting_details 'calc w=1/[\s^2^(Fo^2^)+(0.1081P)^2^+6.3817P] where P=(Fo^2^+2Fc^2^)/3'
_refine_ls_weighting_scheme calc
_refine_ls_wR_factor_gt 0.2127
_refine_ls_wR_factor_ref 0.2428
_reflns_number_gt 7596
_reflns_number_total 9510
_reflns_threshold_expression >2sigma(I)
_cod_data_source_file ol902947h_si_003.cif
_cod_data_source_block twin5
_cod_depositor_comments
;
The following automatic conversions were performed:

'_symmetry_cell_setting' value 'Triclinic' changed to 'triclinic'
according to /home/saulius/struct/CIF-dictionaries/cif_core.dic
dictionary named 'cif_core.dic' version 2.4.2 from 2011-04-26.

Automatic conversion script
Id: cif_fix_values 1715 2011-07-08 13:25:40Z adriana 
;
_cod_original_sg_symbol_H-M P-1
_cod_database_code 1503429

loop_
_symmetry_equiv_pos_as_xyz
'x, y, z'
'-x, -y, -z'

loop_
_atom_site_label
_atom_site_type_symbol
_atom_site_fract_x
_atom_site_fract_y
_atom_site_fract_z
_atom_site_U_iso_or_equiv
_atom_site_adp_type
_atom_site_occupancy
_atom_site_symmetry_multiplicity
_atom_site_calc_flag
_atom_site_refinement_flags
F46 F 0.1921(3) 0.3210(3) 0.3484(3) 0.0576(12) Uani 1 1 d .
F44 F 0.1016(4) 0.3375(3) 0.0425(3) 0.0601(13) Uani 1 1 d .
F42 F 0.3844(4) 0.4869(3) 0.1347(3) 0.0577(12) Uani 1 1 d .
F36 F 0.4959(3) 0.1353(3) 0.5790(3) 0.0531(11) Uani 1 1 d .
F43 F 0.2625(4) 0.4389(4) 0.0017(3) 0.0589(12) Uani 1 1 d .
N1 N 0.4856(5) 0.3774(4) 0.4250(4) 0.0407(14) Uani 1 1 d D
H1N H 0.491(6) 0.432(3) 0.452(5) 0.049 Uiso 1 1 d D
F35 F 0.5650(4) -0.0412(3) 0.5966(4) 0.0702(14) Uani 1 1 d .
F45 F 0.0671(4) 0.2773(4) 0.2150(4) 0.0699(14) Uani 1 1 d .
F32 F 0.8096(4) 0.2182(4) 0.4584(4) 0.0719(15) Uani 1 1 d .
N2 N 0.3973(4) 0.5637(4) 0.4209(4) 0.0395(14) Uani 1 1 d .
C2 C 0.5396(5) 0.2969(5) 0.4395(5) 0.0402(17) Uani 1 1 d .
F33 F 0.8810(5) 0.0414(5) 0.4803(5) 0.098(2) Uani 1 1 d .
C10 C 0.3602(5) 0.6542(5) 0.4292(5) 0.0403(17) Uani 1 1 d .
C45 C 0.1462(6) 0.3287(5) 0.1969(6) 0.0478(19) Uani 1 1 d .
C44 C 0.1633(6) 0.3601(6) 0.1089(5) 0.049(2) Uani 1 1 d .
F34 F 0.7539(5) -0.0918(4) 0.5428(4) 0.0856(19) Uani 1 1 d .
C43 C 0.2450(6) 0.4123(6) 0.0885(5) 0.0482(19) Uani 1 1 d .
C41 C 0.2903(6) 0.4060(5) 0.2459(5) 0.0443(18) Uani 1 1 d .
C31 C 0.6497(6) 0.1818(5) 0.5154(5) 0.0442(17) Uani 1 1 d .
C5 C 0.4228(6) 0.3673(5) 0.3539(5) 0.0437(18) Uani 1 1 d .
C7 C 0.3451(5) 0.5275(5) 0.3528(5) 0.0429(18) Uani 1 1 d .
C4 C 0.4395(6) 0.2731(6) 0.3210(5) 0.0473(18) Uani 1 1 d .
H4 H 0.4070 0.2459 0.2718 0.057 Uiso 1 1 calc R
C8 C 0.2761(6) 0.5965(5) 0.3144(5) 0.0440(18) Uani 1 1 d .
H8 H 0.2333 0.5879 0.2652 0.053 Uiso 1 1 calc R
C6 C 0.3566(5) 0.4344(5) 0.3201(5) 0.0393(17) Uani 1 1 d .
C46 C 0.2104(6) 0.3516(6) 0.2640(6) 0.0495(19) Uani 1 1 d .
C35 C 0.6247(7) 0.0214(6) 0.5610(6) 0.052(2) Uani 1 1 d .
C9 C 0.2849(6) 0.6744(5) 0.3621(5) 0.0455(18) Uani 1 1 d .
H9 H 0.2488 0.7321 0.3539 0.055 Uiso 1 1 calc R
C3 C 0.5107(6) 0.2295(5) 0.3734(5) 0.0476(19) Uani 1 1 d .
H3 H 0.5362 0.1669 0.3674 0.057 Uiso 1 1 calc R
C1 C 0.6090(6) 0.2796(5) 0.5080(5) 0.0406(17) Uani 1 1 d .
C36 C 0.5902(6) 0.1136(6) 0.5508(5) 0.0440(17) Uani 1 1 d .
C42 C 0.3066(6) 0.4349(5) 0.1562(5) 0.0458(18) Uani 1 1 d .
C34 C 0.7222(8) -0.0030(6) 0.5351(7) 0.063(2) Uani 1 1 d .
C32 C 0.7481(6) 0.1555(6) 0.4915(6) 0.0506(19) Uani 1 1 d .
C33 C 0.7849(7) 0.0637(7) 0.5028(6) 0.065(3) Uani 1 1 d .
F66 F 0.5305(4) 0.6267(3) 0.1143(3) 0.0573(12) Uani 1 1 d .
F62 F 0.6747(4) 0.8459(3) 0.3026(3) 0.0574(12) Uani 1 1 d .
F64 F 0.6641(4) 0.5332(4) 0.3925(3) 0.0629(13) Uani 1 1 d .
F65 F 0.5754(4) 0.4908(3) 0.2363(4) 0.0618(13) Uani 1 1 d .
F63 F 0.7152(4) 0.7096(4) 0.4252(3) 0.0677(14) Uani 1 1 d .
F56 F 0.9042(4) 1.0705(4) -0.0338(4) 0.0739(15) Uani 1 1 d .
N3 N 0.6311(5) 0.9168(4) 0.0165(4) 0.0440(15) Uani 1 1 d D
H3N H 0.573(3) 0.947(5) 0.019(6) 0.053 Uiso 1 1 d D
N4 N 0.4325(5) 0.9250(4) 0.0989(4) 0.0403(14) Uani 1 1 d .
C61 C 0.5997(5) 0.7407(6) 0.2068(5) 0.0435(18) Uani 1 1 d .
F52 F 0.7754(4) 0.8997(5) -0.2708(4) 0.0875(19) Uani 1 1 d .
C12 C 0.7180(6) 0.9240(6) -0.0348(5) 0.0445(17) Uani 1 1 d .
C20 C 0.3372(6) 0.9426(5) 0.1341(5) 0.0409(16) Uani 1 1 d .
C19 C 0.3174(6) 0.8799(5) 0.2099(5) 0.0438(17) Uani 1 1 d .
H19 H 0.2568 0.8766 0.2450 0.053 Uiso 1 1 calc R
C14 C 0.7432(6) 0.8046(5) 0.0631(6) 0.0485(19) Uani 1 1 d .
H14 H 0.7727 0.7536 0.0953 0.058 Uiso 1 1 calc R
C13 C 0.7874(6) 0.8534(6) -0.0047(5) 0.0476(19) Uani 1 1 d .
H13 H 0.8537 0.8424 -0.0283 0.057 Uiso 1 1 calc R
C15 C 0.6429(6) 0.8441(5) 0.0773(5) 0.0457(18) Uani 1 1 d .
C17 C 0.4725(6) 0.8554(5) 0.1512(5) 0.0432(17) Uani 1 1 d .
F54 F 1.1089(4) 0.9845(5) -0.2867(4) 0.097(2) Uani 1 1 d .
C64 C 0.6441(6) 0.5991(6) 0.3310(5) 0.050(2) Uani 1 1 d .
F55 F 1.0833(5) 1.0683(6) -0.1237(5) 0.108(3) Uani 1 1 d .
C51 C 0.8342(6) 0.9863(6) -0.1496(5) 0.0467(19) Uani 1 1 d .
C66 C 0.5758(6) 0.6483(6) 0.1906(5) 0.0471(19) Uani 1 1 d .
C18 C 0.4015(6) 0.8283(6) 0.2202(5) 0.0469(18) Uani 1 1 d .
H18 H 0.4124 0.7817 0.2652 0.056 Uiso 1 1 calc R
C62 C 0.6477(6) 0.7569(6) 0.2851(6) 0.0496(19) Uani 1 1 d .
C65 C 0.5973(6) 0.5787(6) 0.2521(6) 0.050(2) Uani 1 1 d .
C63 C 0.6701(6) 0.6895(6) 0.3492(5) 0.049(2) Uani 1 1 d .
C56 C 0.9158(7) 1.0279(6) -0.1149(6) 0.057(2) Uani 1 1 d .
C11 C 0.7333(6) 0.9898(5) -0.1032(5) 0.0435(17) Uani 1 1 d .
C16 C 0.5703(6) 0.8162(5) 0.1409(5) 0.0398(16) Uani 1 1 d .
F53 F 0.9548(5) 0.8997(6) -0.3599(5) 0.106(2) Uani 1 1 d .
C54 C 1.0192(7) 0.9853(8) -0.2422(7) 0.072(3) Uani 1 1 d .
C52 C 0.8511(6) 0.9422(7) -0.2316(6) 0.060(2) Uani 1 1 d .
C55 C 1.0087(7) 1.0285(8) -0.1605(7) 0.073(3) Uani 1 1 d .
C53 C 0.9415(8) 0.9411(8) -0.2797(7) 0.071(3) Uani 1 1 d .
F83 F 0.4633(3) 0.2755(4) 0.0832(3) 0.0645(13) Uani 1 1 d .
F82 F 0.6106(3) 0.3918(3) 0.0369(3) 0.0588(12) Uani 1 1 d .
F72 F 1.0817(4) 0.4969(4) 0.3605(3) 0.0632(13) Uani 1 1 d .
F86 F 0.8502(4) 0.1714(4) 0.1460(4) 0.0722(15) Uani 1 1 d .
F84 F 0.5100(4) 0.1102(4) 0.1629(4) 0.0673(14) Uani 1 1 d .
F85 F 0.7018(4) 0.0557(4) 0.1916(5) 0.0835(17) Uani 1 1 d .
N5 N 0.9179(4) 0.4737(4) 0.1198(4) 0.0398(14) Uani 1 1 d D
H5N H 0.954(5) 0.497(5) 0.076(4) 0.048 Uiso 1 1 d D
N6 N 0.9247(4) 0.4006(4) -0.0624(4) 0.0397(14) Uani 1 1 d .
C81 C 0.7348(6) 0.2846(5) 0.0903(5) 0.0411(17) Uani 1 1 d .
C29 C 0.8785(6) 0.2918(6) -0.1686(5) 0.0451(18) Uani 1 1 d .
H29 H 0.8762 0.2586 -0.2243 0.054 Uiso 1 1 calc R
C22 C 0.9274(6) 0.5199(5) 0.2000(5) 0.0418(17) Uani 1 1 d .
C83 C 0.5598(6) 0.2504(6) 0.0983(5) 0.0490(19) Uani 1 1 d .
C86 C 0.7539(6) 0.1987(6) 0.1303(6) 0.051(2) Uani 1 1 d .
C24 C 0.8110(6) 0.4145(5) 0.2242(5) 0.0429(17) Uani 1 1 d .
H24 H 0.7614 0.3778 0.2522 0.051 Uiso 1 1 calc R
C30 C 0.9411(5) 0.3697(5) -0.1496(5) 0.0414(17) Uani 1 1 d .
C23 C 0.8609(6) 0.4826(6) 0.2656(5) 0.0473(19) Uani 1 1 d .
H23 H 0.8526 0.5015 0.3273 0.057 Uiso 1 1 calc R
F73 F 1.0913(6) 0.5648(6) 0.5289(4) 0.112(3) Uani 1 1 d .
F76 F 0.9030(4) 0.7685(4) 0.2673(5) 0.0879(19) Uani 1 1 d .
C25 C 0.8463(5) 0.4080(6) 0.1312(5) 0.0425(18) Uani 1 1 d .
C27 C 0.8546(6) 0.3438(5) -0.0265(5) 0.0423(17) Uani 1 1 d .
C26 C 0.8168(5) 0.3485(5) 0.0635(5) 0.0415(17) Uani 1 1 d .
C28 C 0.8251(6) 0.2766(6) -0.0920(5) 0.0449(18) Uani 1 1 d .
H28 H 0.7771 0.2305 -0.0826 0.054 Uiso 1 1 calc R
F74 F 0.9990(6) 0.7326(8) 0.5701(5) 0.145(4) Uani 1 1 d .
C21 C 0.9932(5) 0.5926(5) 0.2141(5) 0.0378(16) Uani 1 1 d .
C84 C 0.5830(6) 0.1663(6) 0.1390(5) 0.0485(19) Uani 1 1 d .
C85 C 0.6802(7) 0.1387(6) 0.1534(6) 0.061(2) Uani 1 1 d .
C82 C 0.6355(6) 0.3085(6) 0.0748(5) 0.0455(18) Uani 1 1 d .
C76 C 0.9488(7) 0.7175(8) 0.3314(7) 0.070(3) Uani 1 1 d .
C71 C 0.9912(5) 0.6306(6) 0.3094(5) 0.0471(19) Uani 1 1 d .
C72 C 1.0381(6) 0.5814(6) 0.3780(5) 0.049(2) Uani 1 1 d .
C73 C 1.0429(8) 0.6152(9) 0.4651(7) 0.072(3) Uani 1 1 d .
F75 F 0.9104(6) 0.8375(6) 0.4371(7) 0.150(4) Uani 1 1 d .
C75 C 0.9521(8) 0.7525(10) 0.4208(10) 0.092(4) Uani 1 1 d .
C74 C 0.9990(9) 0.6969(12) 0.4861(7) 0.088(4) Uani 1 1 d .

loop_
_atom_site_aniso_label
_atom_site_aniso_U_11
_atom_site_aniso_U_22
_atom_site_aniso_U_33
_atom_site_aniso_U_23
_atom_site_aniso_U_13
_atom_site_aniso_U_12
F46 0.053(3) 0.063(3) 0.059(3) 0.015(2) -0.007(2) -0.022(2)
F44 0.056(3) 0.055(3) 0.071(3) -0.014(2) -0.024(2) 0.003(2)
F42 0.059(3) 0.062(3) 0.054(3) 0.013(2) -0.011(2) -0.016(2)
F36 0.045(2) 0.043(2) 0.071(3) 0.007(2) 0.004(2) -0.007(2)
F43 0.069(3) 0.060(3) 0.048(3) 0.007(2) -0.015(2) -0.001(2)
N1 0.041(3) 0.034(3) 0.047(4) 0.009(3) -0.006(3) -0.006(3)
F35 0.083(4) 0.041(3) 0.087(4) 0.018(3) 0.005(3) -0.009(3)
F45 0.055(3) 0.080(4) 0.078(3) -0.004(3) -0.012(3) -0.026(3)
F32 0.051(3) 0.070(3) 0.094(4) 0.019(3) 0.014(3) -0.006(3)
N2 0.037(3) 0.041(3) 0.042(3) 0.009(3) -0.004(3) -0.008(3)
C2 0.042(4) 0.035(4) 0.045(4) 0.011(3) -0.010(3) -0.010(3)
F33 0.076(4) 0.088(4) 0.125(5) 0.020(4) 0.034(4) 0.032(3)
C10 0.036(4) 0.040(4) 0.045(4) 0.015(3) -0.006(3) -0.006(3)
C45 0.044(4) 0.039(4) 0.062(5) -0.006(4) -0.005(4) -0.012(4)
C44 0.049(5) 0.046(5) 0.053(5) -0.014(4) -0.023(4) 0.008(4)
F34 0.101(4) 0.049(3) 0.103(4) 0.011(3) 0.022(4) 0.025(3)
C43 0.057(5) 0.041(4) 0.046(4) 0.003(4) -0.007(4) 0.006(4)
C41 0.045(4) 0.042(4) 0.047(4) 0.004(3) -0.013(3) -0.002(3)
C31 0.045(4) 0.040(4) 0.048(4) 0.003(3) -0.004(3) -0.001(3)
C5 0.051(4) 0.034(4) 0.047(4) 0.014(3) -0.005(3) -0.011(3)
C7 0.041(4) 0.041(4) 0.048(4) 0.017(3) -0.008(3) -0.014(3)
C4 0.053(5) 0.042(4) 0.048(4) 0.007(3) -0.005(4) -0.013(4)
C8 0.046(4) 0.034(4) 0.053(4) 0.008(3) -0.011(3) -0.013(3)
C6 0.041(4) 0.042(4) 0.037(4) 0.014(3) -0.009(3) -0.016(3)
C46 0.050(5) 0.043(4) 0.057(5) 0.004(4) -0.007(4) -0.005(4)
C35 0.060(5) 0.038(4) 0.057(5) 0.009(4) 0.000(4) -0.011(4)
C9 0.045(4) 0.037(4) 0.056(4) 0.013(3) -0.012(3) -0.002(3)
C3 0.056(5) 0.032(4) 0.054(4) 0.009(3) 0.005(4) -0.009(3)
C1 0.044(4) 0.034(4) 0.044(4) 0.008(3) 0.001(3) -0.009(3)
C36 0.046(4) 0.046(4) 0.040(4) 0.004(3) -0.010(3) -0.008(4)
C42 0.044(4) 0.039(4) 0.056(5) 0.005(4) -0.011(4) -0.004(4)
C34 0.081(6) 0.038(5) 0.069(6) -0.002(4) 0.010(5) 0.009(5)
C32 0.042(4) 0.056(5) 0.055(5) 0.004(4) 0.000(4) -0.008(4)
C33 0.060(6) 0.068(6) 0.065(6) 0.005(5) 0.013(4) 0.016(5)
F66 0.065(3) 0.050(3) 0.060(3) 0.011(2) -0.022(2) -0.013(2)
F62 0.061(3) 0.058(3) 0.055(3) 0.002(2) -0.012(2) -0.011(2)
F64 0.056(3) 0.069(3) 0.063(3) 0.033(3) 0.002(2) 0.003(2)
F65 0.060(3) 0.046(3) 0.080(3) 0.022(2) -0.006(2) -0.009(2)
F63 0.067(3) 0.088(4) 0.048(3) 0.014(3) -0.012(2) -0.001(3)
F56 0.073(3) 0.081(4) 0.069(3) 0.011(3) -0.016(3) -0.021(3)
N3 0.045(4) 0.040(4) 0.047(3) 0.010(3) 0.001(3) -0.003(3)
N4 0.049(4) 0.034(3) 0.038(3) 0.001(3) -0.003(3) -0.007(3)
C61 0.033(4) 0.058(5) 0.040(4) 0.017(4) -0.003(3) -0.002(3)
F52 0.076(4) 0.113(5) 0.075(4) -0.038(3) 0.021(3) -0.032(4)
C12 0.047(4) 0.046(4) 0.041(4) -0.003(3) -0.006(3) -0.004(4)
C20 0.045(4) 0.042(4) 0.038(4) 0.002(3) -0.005(3) -0.012(3)
C19 0.044(4) 0.042(4) 0.047(4) 0.001(3) -0.004(3) -0.012(3)
C14 0.048(4) 0.035(4) 0.063(5) 0.001(4) -0.008(4) 0.002(3)
C13 0.044(4) 0.049(5) 0.049(4) 0.000(4) 0.001(3) 0.002(4)
C15 0.048(4) 0.044(4) 0.046(4) 0.007(4) -0.012(3) -0.005(4)
C17 0.057(5) 0.033(4) 0.040(4) 0.002(3) -0.004(3) -0.010(4)
F54 0.058(3) 0.135(6) 0.094(4) 0.037(4) 0.021(3) -0.005(4)
C64 0.044(4) 0.057(5) 0.048(4) 0.029(4) 0.006(4) 0.008(4)
F55 0.068(4) 0.162(7) 0.099(5) 0.020(5) -0.027(3) -0.051(4)
C51 0.043(4) 0.045(4) 0.052(5) 0.016(4) -0.005(3) 0.002(4)
C66 0.043(4) 0.051(5) 0.047(4) 0.002(4) 0.000(3) -0.003(4)
C18 0.050(5) 0.047(4) 0.046(4) 0.008(3) -0.012(3) -0.012(4)
C62 0.042(4) 0.052(5) 0.055(5) 0.005(4) 0.001(4) -0.005(4)
C65 0.042(4) 0.044(5) 0.063(5) 0.018(4) 0.007(4) -0.005(4)
C63 0.043(4) 0.067(6) 0.039(4) 0.013(4) -0.011(3) -0.008(4)
C56 0.066(6) 0.062(6) 0.046(5) 0.015(4) -0.013(4) -0.003(5)
C11 0.054(5) 0.035(4) 0.042(4) 0.000(3) -0.005(3) -0.005(3)
C16 0.043(4) 0.036(4) 0.041(4) -0.001(3) -0.006(3) -0.005(3)
F53 0.091(5) 0.138(7) 0.087(4) -0.022(4) 0.035(4) -0.012(4)
C54 0.048(5) 0.106(8) 0.062(6) 0.044(6) 0.006(4) 0.006(5)
C52 0.048(5) 0.070(6) 0.063(5) 0.004(5) 0.001(4) -0.007(4)
C55 0.048(5) 0.099(8) 0.074(7) 0.038(6) -0.021(5) -0.033(5)
C53 0.073(7) 0.078(7) 0.060(6) -0.005(5) 0.014(5) 0.000(6)
F83 0.046(3) 0.075(4) 0.074(3) 0.013(3) -0.014(2) -0.014(2)
F82 0.048(3) 0.058(3) 0.071(3) 0.022(2) -0.015(2) -0.011(2)
F72 0.072(3) 0.066(3) 0.053(3) 0.022(2) -0.018(2) -0.013(3)
F86 0.058(3) 0.061(3) 0.098(4) 0.024(3) 0.000(3) 0.003(3)
F84 0.071(3) 0.057(3) 0.076(3) 0.011(3) -0.007(3) -0.027(3)
F85 0.081(4) 0.054(3) 0.116(5) 0.031(3) -0.009(3) -0.012(3)
N5 0.038(3) 0.047(4) 0.035(3) 0.005(3) -0.005(3) -0.003(3)
N6 0.040(3) 0.042(3) 0.037(3) 0.003(3) -0.007(3) -0.002(3)
C81 0.050(4) 0.041(4) 0.033(4) 0.002(3) -0.004(3) -0.002(3)
C29 0.044(4) 0.045(4) 0.047(4) 0.009(3) -0.016(3) -0.010(4)
C22 0.043(4) 0.044(4) 0.038(4) 0.005(3) -0.009(3) 0.004(3)
C83 0.044(4) 0.060(5) 0.045(4) 0.002(4) -0.009(3) -0.010(4)
C86 0.044(4) 0.053(5) 0.058(5) 0.014(4) -0.003(4) 0.004(4)
C24 0.044(4) 0.045(4) 0.040(4) 0.015(3) -0.004(3) -0.004(4)
C30 0.039(4) 0.044(4) 0.041(4) 0.007(3) -0.009(3) 0.004(3)
C23 0.040(4) 0.060(5) 0.042(4) 0.002(4) -0.002(3) -0.001(4)
F73 0.134(6) 0.166(7) 0.043(3) 0.036(4) -0.020(3) -0.086(5)
F76 0.071(4) 0.067(4) 0.124(5) -0.026(4) -0.010(4) 0.027(3)
C25 0.040(4) 0.050(4) 0.038(4) 0.011(3) -0.006(3) -0.003(3)
C27 0.043(4) 0.048(4) 0.036(4) 0.001(3) -0.007(3) 0.001(3)
C26 0.040(4) 0.045(4) 0.040(4) 0.011(3) -0.008(3) -0.001(3)
C28 0.046(4) 0.048(4) 0.042(4) 0.013(3) -0.013(3) -0.010(4)
F74 0.110(5) 0.250(11) 0.082(4) -0.089(6) 0.049(4) -0.106(6)
C21 0.033(4) 0.045(4) 0.036(4) -0.001(3) -0.013(3) 0.005(3)
C84 0.055(5) 0.048(5) 0.043(4) -0.001(4) -0.001(4) -0.017(4)
C85 0.074(6) 0.047(5) 0.061(5) 0.016(4) 0.010(5) -0.009(4)
C82 0.051(5) 0.047(5) 0.039(4) 0.007(3) -0.003(3) -0.004(4)
C76 0.048(5) 0.080(7) 0.081(7) -0.018(6) 0.011(5) -0.002(5)
C71 0.035(4) 0.061(5) 0.046(4) -0.005(4) 0.005(3) -0.013(4)
C72 0.046(4) 0.066(6) 0.038(4) 0.006(4) 0.003(3) -0.021(4)
C73 0.064(6) 0.105(9) 0.050(6) -0.006(6) 0.009(5) -0.049(6)
F75 0.097(5) 0.145(7) 0.204(9) -0.125(7) 0.049(6) -0.005(5)
C75 0.058(6) 0.105(10) 0.112(10) -0.064(9) 0.038(7) -0.020(6)
C74 0.073(7) 0.144(12) 0.052(6) -0.042(8) 0.024(6) -0.058(8)

loop_
_atom_type_symbol
_atom_type_description
_atom_type_scat_dispersion_real
_atom_type_scat_dispersion_imag
_atom_type_scat_source
C C 0.0181 0.0091 'International Tables Vol C Tables 4.2.6.8 and 6.1.1.4'
H H 0.0000 0.0000 'International Tables Vol C Tables 4.2.6.8 and 6.1.1.4'
N N 0.0311 0.0180 'International Tables Vol C Tables 4.2.6.8 and 6.1.1.4'
F F 0.0727 0.0534 'International Tables Vol C Tables 4.2.6.8 and 6.1.1.4'

loop_
_geom_angle_atom_site_label_1
_geom_angle_atom_site_label_2
_geom_angle_atom_site_label_3
_geom_angle
_geom_angle_site_symmetry_1
_geom_angle_site_symmetry_3
C2 N1 C5 110.5(6) . .
C7 N2 C10 104.5(6) . .
N1 C2 C1 126.9(7) . .
N1 C2 C3 107.7(6) . .
C1 C2 C3 125.4(7) . .
N2 C10 C1 125.7(6) . 2_666
N2 C10 C9 110.6(7) . .
C1 C10 C9 123.6(7) 2_666 .
F45 C45 C46 121.5(7) . .
F45 C45 C44 119.1(7) . .
C46 C45 C44 119.5(7) . .
F44 C44 C43 119.9(7) . .
F44 C44 C45 120.0(8) . .
C43 C44 C45 120.1(7) . .
F43 C43 C42 121.6(8) . .
F43 C43 C44 119.1(7) . .
C42 C43 C44 119.3(7) . .
C46 C41 C42 117.6(7) . .
C46 C41 C6 121.1(7) . .
C42 C41 C6 121.4(7) . .
C36 C31 C32 117.2(7) . .
C36 C31 C1 120.0(7) . .
C32 C31 C1 122.7(7) . .
N1 C5 C6 126.7(7) . .
N1 C5 C4 106.7(7) . .
C6 C5 C4 126.5(7) . .
N2 C7 C6 125.3(6) . .
N2 C7 C8 111.7(7) . .
C6 C7 C8 122.9(7) . .
C3 C4 C5 108.0(7) . .
C9 C8 C7 106.2(7) . .
C5 C6 C7 124.5(7) . .
C5 C6 C41 117.6(7) . .
C7 C6 C41 117.8(6) . .
F46 C46 C41 120.1(7) . .
F46 C46 C45 118.4(7) . .
C41 C46 C45 121.5(7) . .
F35 C35 C34 120.9(8) . .
F35 C35 C36 120.2(8) . .
C34 C35 C36 118.9(8) . .
C8 C9 C10 106.9(7) . .
C4 C3 C2 107.1(7) . .
C2 C1 C10 125.7(7) . 2_666
C2 C1 C31 116.0(7) . .
C10 C1 C31 118.2(7) 2_666 .
F36 C36 C31 120.2(7) . .
F36 C36 C35 117.2(7) . .
C31 C36 C35 122.6(7) . .
F42 C42 C43 118.0(7) . .
F42 C42 C41 119.9(7) . .
C43 C42 C41 122.0(7) . .
F34 C34 C33 121.3(8) . .
F34 C34 C35 118.5(8) . .
C33 C34 C35 120.2(8) . .
F32 C32 C31 120.2(8) . .
F32 C32 C33 118.7(7) . .
C31 C32 C33 121.2(8) . .
F33 C33 C34 120.8(9) . .
F33 C33 C32 119.4(9) . .
C34 C33 C32 119.9(8) . .
C12 N3 C15 109.2(6) . .
C17 N4 C20 105.5(6) . .
C62 C61 C66 116.4(7) . .
C62 C61 C16 123.3(8) . .
C66 C61 C16 120.2(7) . .
N3 C12 C11 125.1(7) . .
N3 C12 C13 107.5(7) . .
C11 C12 C13 127.4(7) . .
N4 C20 C11 126.6(7) . 2_675
N4 C20 C19 110.0(7) . .
C11 C20 C19 123.4(7) 2_675 .
C18 C19 C20 106.1(7) . .
C13 C14 C15 107.5(7) . .
C14 C13 C12 108.7(7) . .
N3 C15 C16 125.5(7) . .
N3 C15 C14 107.1(7) . .
C16 C15 C14 127.4(7) . .
N4 C17 C16 125.3(7) . .
N4 C17 C18 110.6(7) . .
C16 C17 C18 124.1(7) . .
F64 C64 C65 121.1(8) . .
F64 C64 C63 118.3(8) . .
C65 C64 C63 120.6(7) . .
C52 C51 C56 115.4(8) . .
C52 C51 C11 121.4(7) . .
C56 C51 C11 123.1(8) . .
F66 C66 C65 118.8(8) . .
F66 C66 C61 119.8(7) . .
C65 C66 C61 121.4(8) . .
C19 C18 C17 107.8(7) . .
C61 C62 F62 118.4(7) . .
C61 C62 C63 124.2(8) . .
F62 C62 C63 117.4(7) . .
F65 C65 C66 121.3(8) . .
F65 C65 C64 118.8(7) . .
C66 C65 C64 119.9(8) . .
F63 C63 C62 121.7(8) . .
F63 C63 C64 120.9(7) . .
C62 C63 C64 117.4(7) . .
F56 C56 C51 118.0(8) . .
F56 C56 C55 118.9(9) . .
C51 C56 C55 123.1(9) . .
C12 C11 C20 126.7(7) . 2_675
C12 C11 C51 116.4(7) . .
C20 C11 C51 116.9(6) 2_675 .
C15 C16 C17 125.6(7) . .
C15 C16 C61 117.8(6) . .
C17 C16 C61 116.5(6) . .
F54 C54 C55 118.9(10) . .
F54 C54 C53 119.5(10) . .
C55 C54 C53 121.6(9) . .
F52 C52 C51 119.4(7) . .
F52 C52 C53 116.8(8) . .
C51 C52 C53 123.7(9) . .
F55 C55 C54 121.6(10) . .
F55 C55 C56 120.2(10) . .
C54 C55 C56 118.2(9) . .
F53 C53 C54 119.8(9) . .
F53 C53 C52 122.3(10) . .
C54 C53 C52 117.9(9) . .
C22 N5 C25 109.1(6) . .
C27 N6 C30 104.5(6) . .
C86 C81 C82 116.3(7) . .
C86 C81 C26 122.3(7) . .
C82 C81 C26 121.4(7) . .
C28 C29 C30 106.2(7) . .
N5 C22 C23 108.5(7) . .
N5 C22 C21 125.3(7) . .
C23 C22 C21 126.3(7) . .
F83 C83 C84 119.7(7) . .
F83 C83 C82 121.1(7) . .
C84 C83 C82 119.3(7) . .
F86 C86 C85 118.3(7) . .
F86 C86 C81 118.6(7) . .
C85 C86 C81 123.1(8) . .
C23 C24 C25 108.2(7) . .
N6 C30 C21 125.7(7) . 2_765
N6 C30 C29 111.0(6) . .
C21 C30 C29 123.3(7) 2_765 .
C24 C23 C22 107.6(7) . .
N5 C25 C26 124.9(6) . .
N5 C25 C24 106.5(6) . .
C26 C25 C24 128.6(7) . .
N6 C27 C26 124.5(7) . .
N6 C27 C28 111.7(6) . .
C26 C27 C28 123.8(7) . .
C25 C26 C27 126.5(7) . .
C25 C26 C81 115.9(6) . .
C27 C26 C81 117.6(7) . .
C29 C28 C27 106.6(7) . .
C30 C21 C22 126.7(7) 2_765 .
C30 C21 C71 118.2(7) 2_765 .
C22 C21 C71 115.0(6) . .
F84 C84 C85 119.7(8) . .
F84 C84 C83 119.6(8) . .
C85 C84 C83 120.7(7) . .
F85 C85 C84 120.0(8) . .
F85 C85 C86 121.3(9) . .
C84 C85 C86 118.6(8) . .
F82 C82 C83 118.1(7) . .
F82 C82 C81 119.8(7) . .
C83 C82 C81 122.0(7) . .
F76 C76 C71 119.5(9) . .
F76 C76 C75 119.7(10) . .
C71 C76 C75 120.8(11) . .
C76 C71 C72 117.0(8) . .
C76 C71 C21 122.4(8) . .
C72 C71 C21 120.6(7) . .
F72 C72 C73 117.5(9) . .
F72 C72 C71 119.7(7) . .
C73 C72 C71 122.8(10) . .
C74 C73 F73 120.2(11) . .
C74 C73 C72 119.6(11) . .
F73 C73 C72 120.2(12) . .
F75 C75 C74 124.2(13) . .
F75 C75 C76 117.7(15) . .
C74 C75 C76 118.1(11) . .
C73 C74 F74 122.4(15) . .
C73 C74 C75 121.6(10) . .
F74 C74 C75 115.9(15) . .

loop_
_geom_bond_atom_site_label_1
_geom_bond_atom_site_label_2
_geom_bond_distance
_geom_bond_site_symmetry_2
F46 C46 1.335(9) .
F44 C44 1.349(9) .
F42 C42 1.338(9) .
F36 C36 1.339(9) .
F43 C43 1.348(9) .
N1 C2 1.355(10) .
N1 C5 1.376(10) .
F35 C35 1.326(9) .
F45 C45 1.337(9) .
F32 C32 1.328(9) .
N2 C7 1.358(10) .
N2 C10 1.374(9) .
C2 C1 1.407(10) .
C2 C3 1.446(11) .
F33 C33 1.343(10) .
C10 C1 1.411(11) 2_666
C10 C9 1.452(10) .
C45 C46 1.380(11) .
C45 C44 1.386(12) .
C44 C43 1.378(12) .
F34 C34 1.332(10) .
C43 C42 1.362(11) .
C41 C46 1.372(11) .
C41 C42 1.397(11) .
C41 C6 1.498(10) .
C31 C36 1.381(11) .
C31 C32 1.388(11) .
C31 C1 1.487(10) .
C5 C6 1.381(10) .
C5 C4 1.443(11) .
C7 C6 1.421(11) .
C7 C8 1.450(10) .
C4 C3 1.374(11) .
C8 C9 1.333(11) .
C35 C34 1.378(12) .
C35 C36 1.392(11) .
C1 C10 1.411(11) 2_666
C34 C33 1.376(14) .
C32 C33 1.398(13) .
F66 C66 1.336(9) .
F62 C62 1.370(10) .
F64 C64 1.332(8) .
F65 C65 1.330(10) .
F63 C63 1.327(9) .
F56 C56 1.343(10) .
N3 C12 1.374(10) .
N3 C15 1.380(9) .
N4 C17 1.360(10) .
N4 C20 1.374(9) .
C61 C62 1.363(11) .
C61 C66 1.402(12) .
C61 C16 1.501(10) .
F52 C52 1.352(11) .
C12 C11 1.395(11) .
C12 C13 1.423(11) .
C20 C11 1.408(11) 2_675
C20 C19 1.457(10) .
C19 C18 1.333(11) .
C14 C13 1.354(11) .
C14 C15 1.443(11) .
C15 C16 1.398(10) .
C17 C16 1.406(11) .
C17 C18 1.434(11) .
F54 C54 1.348(10) .
C64 C65 1.374(12) .
C64 C63 1.388(12) .
F55 C55 1.307(11) .
C51 C52 1.371(12) .
C51 C56 1.382(12) .
C51 C11 1.493(11) .
C66 C65 1.374(11) .
C62 C63 1.380(11) .
C56 C55 1.393(13) .
C11 C20 1.408(11) 2_675
F53 C53 1.325(11) .
C54 C55 1.353(16) .
C54 C53 1.375(15) .
C52 C53 1.382(13) .
F83 C83 1.351(9) .
F82 C82 1.352(9) .
F72 C72 1.344(10) .
F86 C86 1.357(9) .
F84 C84 1.333(9) .
F85 C85 1.340(10) .
N5 C22 1.368(9) .
N5 C25 1.381(10) .
N6 C27 1.364(10) .
N6 C30 1.366(9) .
C81 C86 1.382(11) .
C81 C82 1.384(11) .
C81 C26 1.506(11) .
C29 C28 1.339(11) .
C29 C30 1.459(11) .
C22 C23 1.411(11) .
C22 C21 1.416(11) .
C83 C84 1.375(12) .
C83 C82 1.376(11) .
C86 C85 1.373(12) .
C24 C23 1.364(11) .
C24 C25 1.436(10) .
C30 C21 1.399(10) 2_765
F73 C73 1.348(14) .
F76 C76 1.341(13) .
C25 C26 1.391(11) .
C27 C26 1.403(10) .
C27 C28 1.442(11) .
F74 C74 1.339(11) .
C21 C30 1.399(10) 2_765
C21 C71 1.504(10) .
C84 C85 1.367(13) .
C76 C71 1.381(13) .
C76 C75 1.411(16) .
C71 C72 1.383(12) .
C72 C73 1.376(13) .
C73 C74 1.319(18) .
F75 C75 1.337(15) .
C75 C74 1.396(19) .
